data_2206389
loop_
_publ_author_name
'You, Zhong-Lu'

_publ_section_title '[<i>N</i>,<i>N</i>'-Bis(3-methylsalicylidene)-1,3-propanediaminato]nickel(II)'
_journal_coeditor_code CI6619
_journal_issue 8
_journal_name_full 'Acta Crystallographica Section E'
_journal_page_first m1637
_journal_page_last m1638
_journal_paper_doi 10.1107/S1600536805023470
_journal_volume 61
_journal_year 2005
_chemical_formula_iupac '[Ni (C19 H20 N2 O2)]'
_chemical_formula_moiety 'C19 H20 N2 Ni O2'
_chemical_formula_sum 'C19 H20 N2 Ni O2'
_chemical_formula_weight 367.08
_chemical_name_common
;
[N,N'-Bis(3-methylsalicylidene)-1,3-propanediaminato]nickel(II)
;
_chemical_name_systematic
;
{6,6'-Dimethyl-2,2'-[propane-1,3-
diylbis(nitrilomethylidyne)]diphenolato}nickel(II)
;
_space_group_IT_number 36
_symmetry_cell_setting orthorhombic
_symmetry_space_group_name_Hall 'A -2 2a'
_symmetry_space_group_name_H-M 'A 21 a m'
_atom_sites_solution_hydrogens geom
_atom_sites_solution_primary direct
_atom_sites_solution_secondary difmap
_audit_creation_method SHELXL-97
_cell_angle_alpha 90.00
_cell_angle_beta 90.00
_cell_angle_gamma 90.00
_cell_formula_units_Z 4
_cell_length_a 7.529(2)
_cell_length_b 10.399(2)
_cell_length_c 21.555(3)
_cell_measurement_reflns_used 3072
_cell_measurement_temperature 298(2)
_cell_measurement_theta_max 23.85
_cell_measurement_theta_min 3.44
_cell_volume 1687.6(6)
_computing_cell_refinement 'SAINT (Bruker, 1998)'
_computing_data_collection 'SMART (Bruker, 1998)'
_computing_data_reduction SAINT
_computing_molecular_graphics 'SHELXTL (Sheldrick, 1997b)'
_computing_publication_material SHELXTL
_computing_structure_refinement 'SHELXL97 (Sheldrick, 1997a)'
_computing_structure_solution 'SHELXS97 (Sheldrick, 1997a)'
_diffrn_ambient_temperature 298(2)
_diffrn_measured_fraction_theta_full 0.996
_diffrn_measured_fraction_theta_max 0.996
_diffrn_measurement_device_type 'Bruker SMART CCD area-detector'
_diffrn_measurement_method \w
_diffrn_radiation_monochromator graphite
_diffrn_radiation_source 'fine-focus sealed tube'
_diffrn_radiation_type MoK\a
_diffrn_radiation_wavelength 0.71073
_diffrn_reflns_av_R_equivalents 0.0354
_diffrn_reflns_av_sigmaI/netI 0.0399
_diffrn_reflns_limit_h_max 9
_diffrn_reflns_limit_h_min -9
_diffrn_reflns_limit_k_max 13
_diffrn_reflns_limit_k_min -13
_diffrn_reflns_limit_l_max 27
_diffrn_reflns_limit_l_min -27
_diffrn_reflns_number 9442
_diffrn_reflns_theta_full 27.49
_diffrn_reflns_theta_max 27.49
_diffrn_reflns_theta_min 1.89
_diffrn_standards_decay_% 0
_diffrn_standards_interval_count 0
_diffrn_standards_interval_time 0
_diffrn_standards_number 0
_exptl_absorpt_coefficient_mu 1.163
_exptl_absorpt_correction_T_max 0.9230
_exptl_absorpt_correction_T_min 0.7367
_exptl_absorpt_correction_type multi-scan
_exptl_absorpt_process_details '(SADABS; Sheldrick, 1996)'
_exptl_crystal_colour green
_exptl_crystal_density_diffrn 1.445
_exptl_crystal_density_method 'not measured'
_exptl_crystal_description Plate
_exptl_crystal_F_000 768
_exptl_crystal_size_max 0.28
_exptl_crystal_size_mid 0.16
_exptl_crystal_size_min 0.07
_refine_diff_density_max 0.315
_refine_diff_density_min -0.273
_refine_ls_abs_structure_details 'Flack (1983), 884 Friedel pairs'
_refine_ls_abs_structure_Flack 0.02(2)
_refine_ls_extinction_method none
_refine_ls_goodness_of_fit_ref 1.047
_refine_ls_hydrogen_treatment constr
_refine_ls_matrix_type full
_refine_ls_number_parameters 113
_refine_ls_number_reflns 1960
_refine_ls_number_restraints 1
_refine_ls_restrained_S_all 1.047
_refine_ls_R_factor_all 0.0384
_refine_ls_R_factor_gt 0.0350
_refine_ls_shift/su_max <0.001
_refine_ls_shift/su_mean 0.001
_refine_ls_structure_factor_coef Fsqd
_refine_ls_weighting_details 'calc w = 1/[\s^2^(Fo^2^)+(0.0418P)^2^+0.6633P] where P = (Fo^2^+2Fc^2^)/3'
_refine_ls_weighting_scheme calc
_refine_ls_wR_factor_gt 0.0850
_refine_ls_wR_factor_ref 0.0874
_reflns_number_gt 1821
_reflns_number_total 1960
_reflns_threshold_expression I>2\s(I)
_cod_data_source_file ci6619.cif
_cod_data_source_block I
_cod_depositor_comments
;
The following automatic conversions were performed:
'_symmetry_cell_setting' value 'Orthorhombic' changed to 'orthorhombic'
according to '/home/saulius/struct/CIF-dictionaries/cif_core.dic'
dictionary named 'cif_core.dic' version 2.4.1 from 2010-06-29.

Automatic conversion script
Id: cif_fix_enum 1527 2010-12-29 10:47:43Z saulius 

The following automatic conversions were performed:

'_symmetry_cell_setting' value 'Orthorhombic' changed to
'orthorhombic' according to
/home/saulius/struct/CIF-dictionaries/cif_core.dic dictionary named
'cif_core.dic' version 2.4.1 from 2010-06-29.

Automatic conversion script
Id: cif_fix_values 1715 2011-07-08 13:25:40Z adriana 
;
_cod_database_code 2206389
_cod_database_fobs_code 2206389

loop_
_symmetry_equiv_pos_as_xyz
'x, y, z'
'x+1/2, -y, -z'
'x+1/2, -y, z'
'x, y, -z'
'x, y+1/2, z+1/2'
'x+1/2, -y+1/2, -z+1/2'
'x+1/2, -y+1/2, z+1/2'
'x, y+1/2, -z+1/2'

loop_
_atom_site_label
_atom_site_fract_x
_atom_site_fract_y
_atom_site_fract_z
_atom_site_U_iso_or_equiv
_atom_site_adp_type
_atom_site_calc_flag
_atom_site_refinement_flags
_atom_site_occupancy
_atom_site_type_symbol
Ni1 0.02552(6) 0.45279(4) 0.5000 0.04266(14) Uani d S 1 Ni
O1 -0.0117(2) 0.32166(17) 0.55633(10) 0.0516(6) Uani d . 1 O
N1 0.0720(3) 0.5708(2) 0.56462(13) 0.0531(7) Uani d . 1 N
C1 0.0733(3) 0.3056(3) 0.60830(13) 0.0468(6) Uani d . 1 C
C2 0.0820(4) 0.1810(3) 0.63460(15) 0.0579(8) Uani d . 1 C
C3 0.1782(6) 0.1635(4) 0.68811(16) 0.0738(10) Uani d . 1 C
H3 0.1838 0.0815 0.7052 0.089 Uiso calc R 1 H
C4 0.2674(7) 0.2629(4) 0.71772(16) 0.0797(11) Uani d . 1 C
H4 0.3358 0.2472 0.7528 0.096 Uiso calc R 1 H
C5 0.2528(5) 0.3829(4) 0.69447(16) 0.0712(10) Uani d . 1 C
H5 0.3062 0.4508 0.7154 0.085 Uiso calc R 1 H
C6 0.1593(4) 0.4079(3) 0.63959(14) 0.0525(7) Uani d . 1 C
C7 -0.0075(6) 0.0721(3) 0.6010(2) 0.0790(13) Uani d . 1 C
H7A 0.0265 -0.0081 0.6196 0.118 Uiso calc R 1 H
H7B 0.0278 0.0727 0.5582 0.118 Uiso calc R 1 H
H7C -0.1340 0.0821 0.6037 0.118 Uiso calc R 1 H
C8 0.1381(4) 0.5359(3) 0.61724(16) 0.0565(8) Uani d . 1 C
H8 0.1760 0.6014 0.6434 0.068 Uiso calc R 1 H
C9 0.0447(7) 0.7111(3) 0.55775(17) 0.0733(10) Uani d . 1 C
H9A 0.1595 0.7535 0.5579 0.088 Uiso calc R 1 H
H9B -0.0216 0.7424 0.5933 0.088 Uiso calc R 1 H
C10 -0.0521(7) 0.7473(5) 0.5000 0.0764(16) Uani d S 1 C
H10A -0.0719 0.8395 0.5000 0.092 Uiso calc SR 1 H
H10B -0.1673 0.7055 0.5000 0.092 Uiso calc SR 1 H

loop_
_atom_site_aniso_label
_atom_site_aniso_U_11
_atom_site_aniso_U_22
_atom_site_aniso_U_33
_atom_site_aniso_U_12
_atom_site_aniso_U_13
_atom_site_aniso_U_23
Ni1 0.0337(2) 0.02763(19) 0.0666(3) -0.0021(2) 0.000 0.000
O1 0.0449(15) 0.0396(10) 0.0704(13) -0.0076(8) -0.0060(9) 0.0043(8)
N1 0.0483(18) 0.0303(11) 0.0807(17) -0.0023(8) 0.0095(12) -0.0092(10)
C1 0.0389(15) 0.0464(14) 0.0550(15) 0.0018(10) 0.0094(10) -0.0039(12)
C2 0.0567(18) 0.0545(17) 0.0625(17) 0.0039(12) 0.0099(13) 0.0074(14)
C3 0.082(3) 0.080(2) 0.0590(19) 0.0112(19) 0.0055(18) 0.0161(17)
C4 0.086(3) 0.102(3) 0.0508(18) 0.006(2) -0.0022(17) 0.008(2)
C5 0.069(2) 0.093(3) 0.0513(18) -0.010(2) 0.0058(16) -0.0173(18)
C6 0.0495(15) 0.0542(17) 0.0538(15) 0.0014(13) 0.0113(12) -0.0103(13)
C7 0.087(4) 0.0422(15) 0.108(3) -0.0046(18) -0.014(2) 0.0185(16)
C8 0.0511(18) 0.0493(17) 0.0692(19) -0.0060(13) 0.0094(15) -0.0199(14)
C9 0.070(2) 0.0332(13) 0.117(3) -0.0022(18) 0.002(2) -0.0102(14)
C10 0.044(2) 0.042(2) 0.143(5) -0.0014(19) 0.000 0.000

loop_
_atom_type_symbol
_atom_type_description
_atom_type_scat_dispersion_real
_atom_type_scat_dispersion_imag
_atom_type_scat_source
C C 0.0033 0.0016 'International Tables Vol C Tables 4.2.6.8 and 6.1.1.4'
H H 0.0000 0.0000 'International Tables Vol C Tables 4.2.6.8 and 6.1.1.4'
N N 0.0061 0.0033 'International Tables Vol C Tables 4.2.6.8 and 6.1.1.4'
O O 0.0106 0.0060 'International Tables Vol C Tables 4.2.6.8 and 6.1.1.4'
Ni Ni 0.3393 1.1124 'International Tables Vol C Tables 4.2.6.8 and 6.1.1.4'

loop_
_geom_angle_atom_site_label_1
_geom_angle_atom_site_label_2
_geom_angle_atom_site_label_3
_geom_angle_site_symmetry_1
_geom_angle_site_symmetry_3
_geom_angle
_geom_angle_publ_flag
O1 Ni1 O1 4_556 . 82.18(12) y
O1 Ni1 N1 4_556 . 172.88(10) y
O1 Ni1 N1 . . 91.31(10) y
O1 Ni1 N1 4_556 4_556 91.31(10) ?
O1 Ni1 N1 . 4_556 172.88(10) ?
N1 Ni1 N1 . 4_556 95.03(16) y
C1 O1 Ni1 . . 125.88(18) ?
C8 N1 C9 . . 114.7(3) ?
C8 N1 Ni1 . . 122.5(2) ?
C9 N1 Ni1 . . 122.7(2) ?
O1 C1 C2 . . 119.0(3) ?
O1 C1 C6 . . 122.6(3) ?
C2 C1 C6 . . 118.4(3) ?
C3 C2 C1 . . 118.8(3) ?
C3 C2 C7 . . 122.7(3) ?
C1 C2 C7 . . 118.4(3) ?
C2 C3 C4 . . 122.8(4) ?
C2 C3 H3 . . 118.6 ?
C4 C3 H3 . . 118.6 ?
C5 C4 C3 . . 118.6(4) ?
C5 C4 H4 . . 120.7 ?
C3 C4 H4 . . 120.7 ?
C4 C5 C6 . . 121.8(4) ?
C4 C5 H5 . . 119.1 ?
C6 C5 H5 . . 119.1 ?
C5 C6 C1 . . 119.5(3) ?
C5 C6 C8 . . 121.1(3) ?
C1 C6 C8 . . 119.3(3) ?
C2 C7 H7A . . 109.5 ?
C2 C7 H7B . . 109.5 ?
H7A C7 H7B . . 109.5 ?
C2 C7 H7C . . 109.5 ?
H7A C7 H7C . . 109.5 ?
H7B C7 H7C . . 109.5 ?
N1 C8 C6 . . 127.1(3) ?
N1 C8 H8 . . 116.4 ?
C6 C8 H8 . . 116.4 ?
N1 C9 C10 . . 113.6(3) ?
N1 C9 H9A . . 108.9 ?
C10 C9 H9A . . 108.9 ?
N1 C9 H9B . . 108.9 ?
C10 C9 H9B . . 108.9 ?
H9A C9 H9B . . 107.7 ?
C9 C10 C9 . 4_556 113.2(5) ?
C9 C10 H10A . . 108.9 ?
C9 C10 H10A 4_556 . 108.9 ?
C9 C10 H10B . . 108.9 ?
C9 C10 H10B 4_556 . 108.9 ?
H10A C10 H10B . . 107.7 ?

loop_
_geom_bond_atom_site_label_1
_geom_bond_atom_site_label_2
_geom_bond_site_symmetry_2
_geom_bond_distance
_geom_bond_publ_flag
Ni1 O1 4_556 1.847(2) ?
Ni1 O1 . 1.847(2) y
Ni1 N1 . 1.889(2) y
Ni1 N1 4_556 1.889(2) ?
O1 C1 . 1.301(3) ?
N1 C8 . 1.291(4) ?
N1 C9 . 1.481(4) ?
C1 C2 . 1.416(4) ?
C1 C6 . 1.417(4) ?
C2 C3 . 1.374(5) ?
C2 C7 . 1.504(5) ?
C3 C4 . 1.389(6) ?
C3 H3 . 0.93 ?
C4 C5 . 1.349(6) ?
C4 H4 . 0.93 ?
C5 C6 . 1.401(5) ?
C5 H5 . 0.93 ?
C6 C8 . 1.424(4) ?
C7 H7A . 0.96 ?
C7 H7B . 0.96 ?
C7 H7C . 0.96 ?
C8 H8 . 0.93 ?
C9 C10 . 1.491(5) ?
C9 H9A . 0.97 ?
C9 H9B . 0.97 ?
C10 C9 4_556 1.491(5) ?
C10 H10A . 0.97 ?
C10 H10B . 0.97 ?

loop_
_geom_torsion_atom_site_label_1
_geom_torsion_atom_site_label_2
_geom_torsion_atom_site_label_3
_geom_torsion_atom_site_label_4
_geom_torsion_site_symmetry_1
_geom_torsion_site_symmetry_4
_geom_torsion
O1 Ni1 O1 C1 4_556 . 141.21(18)
N1 Ni1 O1 C1 . . -35.9(2)
O1 Ni1 N1 C8 . . 28.8(3)
N1 Ni1 N1 C8 4_556 . -147.9(2)
O1 Ni1 N1 C9 . . -154.6(3)
N1 Ni1 N1 C9 4_556 . 28.7(3)
Ni1 O1 C1 C2 . . -156.1(2)
Ni1 O1 C1 C6 . . 23.4(3)
O1 C1 C2 C3 . . 177.3(3)
C6 C1 C2 C3 . . -2.2(4)
O1 C1 C2 C7 . . 0.2(4)
C6 C1 C2 C7 . . -179.3(3)
C1 C2 C3 C4 . . 0.1(5)
C7 C2 C3 C4 . . 177.1(4)
C2 C3 C4 C5 . . 2.9(6)
C3 C4 C5 C6 . . -3.9(6)
C4 C5 C6 C1 . . 1.8(5)
C4 C5 C6 C8 . . 177.0(4)
O1 C1 C6 C5 . . -178.1(3)
C2 C1 C6 C5 . . 1.3(4)
O1 C1 C6 C8 . . 6.5(4)
C2 C1 C6 C8 . . -174.0(3)
C9 N1 C8 C6 . . 172.1(3)
Ni1 N1 C8 C6 . . -11.0(5)
C5 C6 C8 N1 . . 172.2(3)
C1 C6 C8 N1 . . -12.6(5)
C8 N1 C9 C10 . . -172.8(3)
Ni1 N1 C9 C10 . . 10.3(5)
N1 C9 C10 C9 . 4_556 -62.4(6)
